data_1553011
loop_
_publ_author_name
'You, Xu'
'Xie, Xin'
'Sun, Renhong'
'Chen, Haoyi'
'Li, Shi'
'Liu, Yuanhong'

_publ_section_title
;
 Titanium-mediated cross-coupling reactions of 1,3-butadiynes with
 \a-iminonitriles to 3-aminopyrroles: observation of an imino aza-Nazarov
 cyclization
;
_journal_issue 8
_journal_name_full 'Org. Chem. Front.'
_journal_page_first 940
_journal_paper_doi 10.1039/C4QO00159A
_journal_volume 1
_journal_year 2014
_chemical_formula_sum 'C31 H44 N2 O Si2'
_chemical_formula_weight 516.86
_space_group_IT_number 14
_space_group_name_Hall '-P 2ybc'
_space_group_name_H-M_alt 'P 1 21/c 1'
_symmetry_cell_setting monoclinic
_symmetry_space_group_name_H-M 'P 1 21/c 1'
_atom_sites_solution_hydrogens geom
_atom_sites_solution_primary direct
_atom_sites_solution_secondary difmap
_audit_creation_method SHELXL-97
_cell_angle_alpha 90.00
_cell_angle_beta 93.771(2)
_cell_angle_gamma 90.00
_cell_formula_units_Z 4
_cell_length_a 12.3200(9)
_cell_length_b 12.6141(10)
_cell_length_c 21.9831(17)
_cell_measurement_reflns_used 2917
_cell_measurement_temperature 293(2)
_cell_measurement_theta_max 50.983
_cell_measurement_theta_min 4.628
_cell_volume 3408.9(5)
_computing_cell_refinement 'Bruker SMART'
_computing_data_collection 'Bruker SMART'
_computing_data_reduction 'Bruker SHELXTL'
_computing_molecular_graphics 'Bruker SHELXTL'
_computing_publication_material 'Bruker SHELXTL'
_computing_structure_refinement 'SHELXL-97 (Sheldrick, 1997)'
_computing_structure_solution 'SHELXS-97 (Sheldrick, 1990)'
_diffrn_ambient_temperature 293(2)
_diffrn_measured_fraction_theta_full 0.999
_diffrn_measured_fraction_theta_max 0.999
_diffrn_measurement_device_type 'CCD area detector'
_diffrn_measurement_method 'phi and omega scans'
_diffrn_radiation_monochromator graphite
_diffrn_radiation_source 'fine-focus sealed tube'
_diffrn_radiation_type MoK\a
_diffrn_radiation_wavelength 0.71073
_diffrn_reflns_av_R_equivalents 0.0000
_diffrn_reflns_av_sigmaI/netI 0.0520
_diffrn_reflns_limit_h_max 15
_diffrn_reflns_limit_h_min -15
_diffrn_reflns_limit_k_max 15
_diffrn_reflns_limit_k_min 0
_diffrn_reflns_limit_l_max 27
_diffrn_reflns_limit_l_min 0
_diffrn_reflns_number 6711
_diffrn_reflns_theta_full 26.00
_diffrn_reflns_theta_max 26.00
_diffrn_reflns_theta_min 1.66
_exptl_absorpt_coefficient_mu 0.126
_exptl_absorpt_correction_T_max 1.00000
_exptl_absorpt_correction_T_min 0.66837
_exptl_absorpt_correction_type empirical
_exptl_absorpt_process_details sadabs
_exptl_crystal_colour colorless
_exptl_crystal_density_diffrn 1.007
_exptl_crystal_density_method 'not measured'
_exptl_crystal_description prismatic
_exptl_crystal_F_000 1120
_exptl_crystal_size_max 0.256
_exptl_crystal_size_mid 0.211
_exptl_crystal_size_min 0.134
_platon_squeeze_details
;
;
_refine_diff_density_max 0.410
_refine_diff_density_min -0.212
_refine_diff_density_rms 0.038
_refine_ls_extinction_method none
_refine_ls_goodness_of_fit_ref 1.003
_refine_ls_hydrogen_treatment constr
_refine_ls_matrix_type full
_refine_ls_number_parameters 336
_refine_ls_number_reflns 6711
_refine_ls_number_restraints 0
_refine_ls_restrained_S_all 1.003
_refine_ls_R_factor_all 0.0824
_refine_ls_R_factor_gt 0.0516
_refine_ls_shift/su_max 0.000
_refine_ls_shift/su_mean 0.000
_refine_ls_structure_factor_coef Fsqd
_refine_ls_weighting_details 'calc w=1/[\s^2^(Fo^2^)+(0.0744P)^2^+0.0000P] where P=(Fo^2^+2Fc^2^)/3'
_refine_ls_weighting_scheme calc
_refine_ls_wR_factor_gt 0.1329
_refine_ls_wR_factor_ref 0.1446
_reflns_number_gt 4307
_reflns_number_total 6711
_reflns_threshold_expression >2sigma(I)
_cod_data_source_file c4qo00159a2.cif
_cod_data_source_block cd212405
_cod_depositor_comments
;
The following automatic conversions were performed:

data item '_symmetry_cell_setting' value 'Monoclinic' was changed to
'monoclinic' in accordance with the
/home/saulius/struct/COD-crude-data/automatic-downloads/DataCite-retrospective/RSC/depositions/lib/dictionaries/cif_core.dic
dictionary named 'cif_core.dic' version 2.4.2 last updated on
2011-04-26.

Automatic conversion script
Id: cif_fix_values 6909 2019-04-08 15:41:33Z antanas 
;
_cod_original_sg_symbol_H-M P2(1)/c
_cod_database_code 1553011

loop_
_symmetry_equiv_pos_as_xyz
'x, y, z'
'-x, y+1/2, -z+1/2'
'-x, -y, -z'
'x, -y-1/2, z-1/2'

loop_
_atom_site_label
_atom_site_type_symbol
_atom_site_fract_x
_atom_site_fract_y
_atom_site_fract_z
_atom_site_U_iso_or_equiv
_atom_site_adp_type
_atom_site_occupancy
_atom_site_symmetry_multiplicity
_atom_site_calc_flag
_atom_site_refinement_flags
Si1 Si 0.64206(5) -0.16193(5) 0.21720(3) 0.05527(19) Uani 1 1 d .
Si2 Si 0.19475(5) -0.07004(5) 0.12326(3) 0.05383(19) Uani 1 1 d .
N1 N 0.44699(12) 0.11450(11) 0.07514(7) 0.0437(4) Uani 1 1 d .
N2 N 0.16369(14) 0.16300(14) 0.03956(9) 0.0684(5) Uani 1 1 d .
H2A H 0.1575 0.2194 0.0176 0.082 Uiso 1 1 calc R
H2B H 0.1065 0.1291 0.0488 0.082 Uiso 1 1 calc R
O1 O 0.89360(11) 0.18414(13) 0.08227(8) 0.0729(5) Uani 1 1 d .
C1 C 0.40195(15) 0.03046(14) 0.10483(8) 0.0440(5) Uani 1 1 d .
C2 C 0.28899(15) 0.03348(15) 0.09626(8) 0.0458(5) Uani 1 1 d .
C3 C 0.26732(15) 0.12628(15) 0.06032(9) 0.0473(5) Uani 1 1 d .
C4 C 0.36336(15) 0.17498(14) 0.04792(8) 0.0455(5) Uani 1 1 d .
C5 C 0.38152(16) 0.26837(15) 0.00957(8) 0.0475(5) Uani 1 1 d .
C6 C 0.31909(19) 0.35900(16) 0.01465(10) 0.0642(6) Uani 1 1 d .
H6 H 0.2659 0.3613 0.0427 0.077 Uiso 1 1 calc R
C7 C 0.3357(2) 0.44640(19) -0.02204(13) 0.0828(8) Uani 1 1 d .
H7 H 0.2938 0.5071 -0.0181 0.099 Uiso 1 1 calc R
C8 C 0.4125(2) 0.4440(2) -0.06359(13) 0.0842(8) Uani 1 1 d .
H8 H 0.4228 0.5027 -0.0881 0.101 Uiso 1 1 calc R
C9 C 0.4747(2) 0.3550(2) -0.06942(11) 0.0729(7) Uani 1 1 d .
H9 H 0.5276 0.3536 -0.0977 0.088 Uiso 1 1 calc R
C10 C 0.45927(17) 0.26796(17) -0.03354(9) 0.0571(5) Uani 1 1 d .
H10 H 0.5015 0.2077 -0.0381 0.068 Uiso 1 1 calc R
C11 C 0.56095(15) 0.13626(14) 0.07658(8) 0.0422(4) Uani 1 1 d .
C12 C 0.60258(17) 0.22961(16) 0.10045(9) 0.0546(5) Uani 1 1 d .
H12 H 0.5558 0.2800 0.1151 0.066 Uiso 1 1 calc R
C13 C 0.71347(17) 0.24949(16) 0.10291(10) 0.0572(5) Uani 1 1 d .
H13 H 0.7410 0.3133 0.1185 0.069 Uiso 1 1 calc R
C14 C 0.78277(16) 0.17315(17) 0.08190(9) 0.0524(5) Uani 1 1 d .
C15 C 0.74065(16) 0.07964(17) 0.05821(9) 0.0538(5) Uani 1 1 d .
H15 H 0.7871 0.0282 0.0443 0.065 Uiso 1 1 calc R
C16 C 0.63108(16) 0.06193(16) 0.05504(9) 0.0508(5) Uani 1 1 d .
H16 H 0.6034 -0.0009 0.0382 0.061 Uiso 1 1 calc R
C17 C 0.9407(2) 0.2736(2) 0.11094(15) 0.1089(11) Uani 1 1 d .
H17A H 0.9150 0.3363 0.0899 0.163 Uiso 1 1 calc R
H17B H 1.0184 0.2696 0.1102 0.163 Uiso 1 1 calc R
H17C H 0.9211 0.2763 0.1524 0.163 Uiso 1 1 calc R
C18 C 0.47200(16) -0.03796(15) 0.14101(9) 0.0482(5) Uani 1 1 d .
C19 C 0.53678(17) -0.09077(16) 0.17089(10) 0.0554(5) Uani 1 1 d .
C20 C 0.7472(2) -0.2076(2) 0.16654(12) 0.0835(8) Uani 1 1 d .
H20A H 0.7166 -0.2605 0.1391 0.125 Uiso 1 1 calc R
H20B H 0.8074 -0.2373 0.1907 0.125 Uiso 1 1 calc R
H20C H 0.7719 -0.1486 0.1436 0.125 Uiso 1 1 calc R
C21 C 0.5751(2) -0.2743(2) 0.25414(13) 0.0911(9) Uani 1 1 d .
H21A H 0.5105 -0.2495 0.2718 0.137 Uiso 1 1 calc R
H21B H 0.6241 -0.3036 0.2855 0.137 Uiso 1 1 calc R
H21C H 0.5561 -0.3278 0.2243 0.137 Uiso 1 1 calc R
C22 C 0.70283(19) -0.06558(18) 0.27499(10) 0.0637(6) Uani 1 1 d .
C23 C 0.6151(3) -0.0287(2) 0.31680(13) 0.1007(9) Uani 1 1 d .
H23A H 0.6442 0.0262 0.3434 0.151 Uiso 1 1 calc R
H23B H 0.5926 -0.0874 0.3407 0.151 Uiso 1 1 calc R
H23C H 0.5537 -0.0018 0.2924 0.151 Uiso 1 1 calc R
C24 C 0.7952(2) -0.1194(2) 0.31389(12) 0.0877(8) Uani 1 1 d .
H24A H 0.8509 -0.1417 0.2881 0.132 Uiso 1 1 calc R
H24B H 0.7670 -0.1800 0.3341 0.132 Uiso 1 1 calc R
H24C H 0.8253 -0.0702 0.3437 0.132 Uiso 1 1 calc R
C25 C 0.7481(3) 0.0305(2) 0.24270(14) 0.1053(10) Uani 1 1 d .
H25A H 0.6895 0.0680 0.2213 0.158 Uiso 1 1 calc R
H25B H 0.7989 0.0072 0.2142 0.158 Uiso 1 1 calc R
H25C H 0.7843 0.0766 0.2723 0.158 Uiso 1 1 calc R
C26 C 0.2594(2) -0.20281(18) 0.11694(13) 0.0823(8) Uani 1 1 d .
H26A H 0.2733 -0.2162 0.0752 0.124 Uiso 1 1 calc R
H26B H 0.2116 -0.2563 0.1309 0.124 Uiso 1 1 calc R
H26C H 0.3268 -0.2043 0.1415 0.124 Uiso 1 1 calc R
C27 C 0.06432(18) -0.07311(19) 0.07454(10) 0.0707(7) Uani 1 1 d .
H27A H 0.0245 -0.0088 0.0803 0.106 Uiso 1 1 calc R
H27B H 0.0216 -0.1327 0.0858 0.106 Uiso 1 1 calc R
H27C H 0.0800 -0.0793 0.0325 0.106 Uiso 1 1 calc R
C28 C 0.1605(2) -0.0429(2) 0.20398(11) 0.0728(7) Uani 1 1 d .
C29 C 0.1107(3) 0.0677(3) 0.20787(14) 0.1061(10) Uani 1 1 d .
H29A H 0.0904 0.0803 0.2487 0.159 Uiso 1 1 calc R
H29B H 0.0474 0.0724 0.1801 0.159 Uiso 1 1 calc R
H29C H 0.1630 0.1198 0.1973 0.159 Uiso 1 1 calc R
C30 C 0.0758(3) -0.1239(3) 0.22363(14) 0.1202(12) Uani 1 1 d .
H30A H 0.1065 -0.1939 0.2234 0.180 Uiso 1 1 calc R
H30B H 0.0125 -0.1212 0.1957 0.180 Uiso 1 1 calc R
H30C H 0.0556 -0.1071 0.2640 0.180 Uiso 1 1 calc R
C31 C 0.2610(2) -0.0496(3) 0.24842(12) 0.1017(10) Uani 1 1 d .
H31A H 0.2412 -0.0323 0.2888 0.153 Uiso 1 1 calc R
H31B H 0.3149 -0.0004 0.2363 0.153 Uiso 1 1 calc R
H31C H 0.2900 -0.1202 0.2481 0.153 Uiso 1 1 calc R

loop_
_atom_site_aniso_label
_atom_site_aniso_U_11
_atom_site_aniso_U_22
_atom_site_aniso_U_33
_atom_site_aniso_U_23
_atom_site_aniso_U_13
_atom_site_aniso_U_12
Si1 0.0485(4) 0.0581(4) 0.0583(4) 0.0078(3) -0.0029(3) 0.0078(3)
Si2 0.0438(3) 0.0593(4) 0.0581(4) 0.0103(3) 0.0006(3) -0.0067(3)
N1 0.0363(9) 0.0476(9) 0.0469(9) 0.0039(7) 0.0007(7) -0.0015(7)
N2 0.0391(10) 0.0732(12) 0.0921(14) 0.0308(10) -0.0010(9) 0.0048(9)
O1 0.0402(9) 0.0885(11) 0.0900(12) -0.0244(9) 0.0049(8) -0.0114(8)
C1 0.0394(11) 0.0494(11) 0.0428(11) 0.0039(9) -0.0006(8) -0.0002(9)
C2 0.0413(11) 0.0519(11) 0.0441(11) 0.0028(9) 0.0003(9) -0.0011(9)
C3 0.0404(11) 0.0527(12) 0.0485(12) 0.0065(9) 0.0004(9) 0.0012(9)
C4 0.0428(11) 0.0494(11) 0.0441(11) 0.0036(8) 0.0022(9) 0.0019(9)
C5 0.0454(11) 0.0514(11) 0.0449(11) 0.0044(9) -0.0036(9) -0.0033(9)
C6 0.0698(16) 0.0559(13) 0.0673(15) 0.0066(11) 0.0087(12) 0.0087(12)
C7 0.092(2) 0.0541(14) 0.102(2) 0.0190(14) 0.0028(17) 0.0087(13)
C8 0.092(2) 0.0684(17) 0.093(2) 0.0308(14) 0.0079(17) -0.0080(15)
C9 0.0742(17) 0.0772(17) 0.0684(16) 0.0200(13) 0.0127(13) -0.0091(14)
C10 0.0613(14) 0.0588(13) 0.0512(13) 0.0058(10) 0.0052(10) -0.0017(11)
C11 0.0379(10) 0.0487(11) 0.0399(11) 0.0029(8) 0.0011(8) -0.0012(9)
C12 0.0504(13) 0.0538(12) 0.0604(13) -0.0088(10) 0.0092(10) 0.0000(10)
C13 0.0509(13) 0.0547(12) 0.0659(14) -0.0155(11) 0.0026(10) -0.0101(11)
C14 0.0410(12) 0.0665(14) 0.0499(12) -0.0050(10) 0.0036(9) -0.0057(10)
C15 0.0427(12) 0.0636(13) 0.0556(13) -0.0121(10) 0.0064(10) 0.0010(10)
C16 0.0490(12) 0.0528(12) 0.0504(12) -0.0073(9) 0.0027(9) -0.0042(10)
C17 0.0563(16) 0.116(2) 0.154(3) -0.049(2) 0.0083(18) -0.0260(16)
C18 0.0410(11) 0.0544(12) 0.0490(12) 0.0032(9) 0.0027(9) -0.0035(10)
C19 0.0463(12) 0.0604(13) 0.0591(13) 0.0095(10) 0.0011(10) -0.0010(10)
C20 0.0660(16) 0.1037(19) 0.0801(18) -0.0170(15) -0.0008(13) 0.0197(15)
C21 0.091(2) 0.0772(17) 0.104(2) 0.0289(15) -0.0052(16) -0.0028(15)
C22 0.0612(14) 0.0699(15) 0.0590(14) 0.0006(11) -0.0042(11) 0.0087(11)
C23 0.102(2) 0.114(2) 0.086(2) -0.0226(17) 0.0060(17) 0.0298(19)
C24 0.0745(18) 0.112(2) 0.0731(17) -0.0061(15) -0.0218(14) 0.0122(15)
C25 0.125(3) 0.0841(19) 0.104(2) 0.0033(17) -0.017(2) -0.0300(18)
C26 0.0667(16) 0.0594(14) 0.120(2) 0.0047(14) 0.0021(15) -0.0058(12)
C27 0.0505(13) 0.0882(17) 0.0725(16) 0.0101(12) -0.0028(12) -0.0142(12)
C28 0.0631(15) 0.0937(18) 0.0618(15) 0.0112(13) 0.0062(12) -0.0126(14)
C29 0.109(2) 0.132(3) 0.081(2) -0.0140(18) 0.0303(17) 0.011(2)
C30 0.107(2) 0.172(3) 0.085(2) 0.031(2) 0.0253(18) -0.054(2)
C31 0.096(2) 0.148(3) 0.0593(17) 0.0168(16) -0.0059(15) -0.016(2)

loop_
_atom_type_symbol
_atom_type_description
_atom_type_scat_dispersion_real
_atom_type_scat_dispersion_imag
_atom_type_scat_source
C C 0.0033 0.0016 'International Tables Vol C Tables 4.2.6.8 and 6.1.1.4'
H H 0.0000 0.0000 'International Tables Vol C Tables 4.2.6.8 and 6.1.1.4'
N N 0.0061 0.0033 'International Tables Vol C Tables 4.2.6.8 and 6.1.1.4'
O O 0.0106 0.0060 'International Tables Vol C Tables 4.2.6.8 and 6.1.1.4'
Si Si 0.0817 0.0704 'International Tables Vol C Tables 4.2.6.8 and 6.1.1.4'

loop_
_geom_angle_atom_site_label_1
_geom_angle_atom_site_label_2
_geom_angle_atom_site_label_3
_geom_angle
C19 Si1 C21 107.41(11)
C19 Si1 C20 108.39(11)
C21 Si1 C20 111.97(13)
C19 Si1 C22 107.17(10)
C21 Si1 C22 111.55(12)
C20 Si1 C22 110.14(11)
C26 Si2 C2 109.04(11)
C26 Si2 C27 107.10(11)
C2 Si2 C27 111.13(9)
C26 Si2 C28 110.92(13)
C2 Si2 C28 110.79(10)
C27 Si2 C28 107.80(11)
C1 N1 C4 108.45(14)
C1 N1 C11 124.20(14)
C4 N1 C11 127.24(15)
C3 N2 H2A 120.0
C3 N2 H2B 120.0
H2A N2 H2B 120.0
C14 O1 C17 117.85(18)
N1 C1 C2 110.14(15)
N1 C1 C18 118.77(16)
C2 C1 C18 130.92(17)
C1 C2 C3 104.25(16)
C1 C2 Si2 125.02(14)
C3 C2 Si2 130.60(14)
C4 C3 N2 124.25(17)
C4 C3 C2 110.10(16)
N2 C3 C2 125.64(18)
C3 C4 N1 107.04(16)
C3 C4 C5 129.40(17)
N1 C4 C5 123.39(17)
C6 C5 C10 117.93(19)
C6 C5 C4 120.46(19)
C10 C5 C4 121.60(18)
C5 C6 C7 120.3(2)
C5 C6 H6 119.9
C7 C6 H6 119.9
C8 C7 C6 120.5(2)
C8 C7 H7 119.7
C6 C7 H7 119.7
C7 C8 C9 120.0(2)
C7 C8 H8 120.0
C9 C8 H8 120.0
C8 C9 C10 120.1(2)
C8 C9 H9 119.9
C10 C9 H9 119.9
C9 C10 C5 121.1(2)
C9 C10 H10 119.5
C5 C10 H10 119.5
C12 C11 C16 119.13(18)
C12 C11 N1 120.95(18)
C16 C11 N1 119.90(16)
C11 C12 C13 120.77(19)
C11 C12 H12 119.6
C13 C12 H12 119.6
C14 C13 C12 119.23(18)
C14 C13 H13 120.4
C12 C13 H13 120.4
O1 C14 C15 116.03(19)
O1 C14 C13 124.23(18)
C15 C14 C13 119.73(18)
C16 C15 C14 120.4(2)
C16 C15 H15 119.8
C14 C15 H15 119.8
C15 C16 C11 120.71(18)
C15 C16 H16 119.6
C11 C16 H16 119.6
O1 C17 H17A 109.5
O1 C17 H17B 109.5
H17A C17 H17B 109.5
O1 C17 H17C 109.5
H17A C17 H17C 109.5
H17B C17 H17C 109.5
C19 C18 C1 175.5(2)
C18 C19 Si1 175.52(19)
Si1 C20 H20A 109.5
Si1 C20 H20B 109.5
H20A C20 H20B 109.5
Si1 C20 H20C 109.5
H20A C20 H20C 109.5
H20B C20 H20C 109.5
Si1 C21 H21A 109.5
Si1 C21 H21B 109.5
H21A C21 H21B 109.5
Si1 C21 H21C 109.5
H21A C21 H21C 109.5
H21B C21 H21C 109.5
C25 C22 C24 109.3(2)
C25 C22 C23 109.3(2)
C24 C22 C23 109.0(2)
C25 C22 Si1 109.89(17)
C24 C22 Si1 109.76(16)
C23 C22 Si1 109.63(17)
C22 C23 H23A 109.5
C22 C23 H23B 109.5
H23A C23 H23B 109.5
C22 C23 H23C 109.5
H23A C23 H23C 109.5
H23B C23 H23C 109.5
C22 C24 H24A 109.5
C22 C24 H24B 109.5
H24A C24 H24B 109.5
C22 C24 H24C 109.5
H24A C24 H24C 109.5
H24B C24 H24C 109.5
C22 C25 H25A 109.5
C22 C25 H25B 109.5
H25A C25 H25B 109.5
C22 C25 H25C 109.5
H25A C25 H25C 109.5
H25B C25 H25C 109.5
Si2 C26 H26A 109.5
Si2 C26 H26B 109.5
H26A C26 H26B 109.5
Si2 C26 H26C 109.5
H26A C26 H26C 109.5
H26B C26 H26C 109.5
Si2 C27 H27A 109.5
Si2 C27 H27B 109.5
H27A C27 H27B 109.5
Si2 C27 H27C 109.5
H27A C27 H27C 109.5
H27B C27 H27C 109.5
C31 C28 C29 109.0(2)
C31 C28 C30 108.6(2)
C29 C28 C30 107.9(3)
C31 C28 Si2 111.71(19)
C29 C28 Si2 109.52(17)
C30 C28 Si2 109.98(19)
C28 C29 H29A 109.5
C28 C29 H29B 109.5
H29A C29 H29B 109.5
C28 C29 H29C 109.5
H29A C29 H29C 109.5
H29B C29 H29C 109.5
C28 C30 H30A 109.5
C28 C30 H30B 109.5
H30A C30 H30B 109.5
C28 C30 H30C 109.5
H30A C30 H30C 109.5
H30B C30 H30C 109.5
C28 C31 H31A 109.5
C28 C31 H31B 109.5
H31A C31 H31B 109.5
C28 C31 H31C 109.5
H31A C31 H31C 109.5
H31B C31 H31C 109.5

loop_
_geom_bond_atom_site_label_1
_geom_bond_atom_site_label_2
_geom_bond_distance
Si1 C19 1.830(2)
Si1 C21 1.853(3)
Si1 C20 1.854(3)
Si1 C22 1.878(2)
Si2 C26 1.864(2)
Si2 C2 1.870(2)
Si2 C27 1.872(2)
Si2 C28 1.882(3)
N1 C1 1.380(2)
N1 C4 1.386(2)
N1 C11 1.429(2)
N2 C3 1.406(2)
N2 H2A 0.8600
N2 H2B 0.8600
O1 C14 1.372(2)
O1 C17 1.400(3)
C1 C2 1.392(3)
C1 C18 1.425(3)
C2 C3 1.428(3)
C3 C4 1.376(3)
C4 C5 1.474(3)
C5 C6 1.387(3)
C5 C10 1.391(3)
C6 C7 1.389(3)
C6 H6 0.9300
C7 C8 1.358(4)
C7 H7 0.9300
C8 C9 1.370(3)
C8 H8 0.9300
C9 C10 1.372(3)
C9 H9 0.9300
C10 H10 0.9300
C11 C12 1.375(3)
C11 C16 1.380(3)
C12 C13 1.387(3)
C12 H12 0.9300
C13 C14 1.386(3)
C13 H13 0.9300
C14 C15 1.377(3)
C15 C16 1.365(3)
C15 H15 0.9300
C16 H16 0.9300
C17 H17A 0.9600
C17 H17B 0.9600
C17 H17C 0.9600
C18 C19 1.201(3)
C20 H20A 0.9600
C20 H20B 0.9600
C20 H20C 0.9600
C21 H21A 0.9600
C21 H21B 0.9600
C21 H21C 0.9600
C22 C25 1.528(3)
C22 C24 1.536(3)
C22 C23 1.536(4)
C23 H23A 0.9600
C23 H23B 0.9600
C23 H23C 0.9600
C24 H24A 0.9600
C24 H24B 0.9600
C24 H24C 0.9600
C25 H25A 0.9600
C25 H25B 0.9600
C25 H25C 0.9600
C26 H26A 0.9600
C26 H26B 0.9600
C26 H26C 0.9600
C27 H27A 0.9600
C27 H27B 0.9600
C27 H27C 0.9600
C28 C31 1.528(3)
C28 C29 1.529(4)
C28 C30 1.542(4)
C29 H29A 0.9600
C29 H29B 0.9600
C29 H29C 0.9600
C30 H30A 0.9600
C30 H30B 0.9600
C30 H30C 0.9600
C31 H31A 0.9600
C31 H31B 0.9600
C31 H31C 0.9600

loop_
_geom_torsion_atom_site_label_1
_geom_torsion_atom_site_label_2
_geom_torsion_atom_site_label_3
_geom_torsion_atom_site_label_4
_geom_torsion
C4 N1 C1 C2 1.4(2)
C11 N1 C1 C2 177.86(16)
C4 N1 C1 C18 -174.42(16)
C11 N1 C1 C18 2.1(3)
N1 C1 C2 C3 -1.1(2)
C18 C1 C2 C3 173.99(19)
N1 C1 C2 Si2 175.21(13)
C18 C1 C2 Si2 -9.7(3)
C26 Si2 C2 C1 -35.5(2)
C27 Si2 C2 C1 -153.33(17)
C28 Si2 C2 C1 86.85(19)
C26 Si2 C2 C3 139.84(19)
C27 Si2 C2 C3 22.0(2)
C28 Si2 C2 C3 -97.8(2)
C1 C2 C3 C4 0.5(2)
Si2 C2 C3 C4 -175.56(15)
C1 C2 C3 N2 179.75(19)
Si2 C2 C3 N2 3.7(3)
N2 C3 C4 N1 -178.95(18)
C2 C3 C4 N1 0.3(2)
N2 C3 C4 C5 -3.5(3)
C2 C3 C4 C5 175.74(18)
C1 N1 C4 C3 -1.0(2)
C11 N1 C4 C3 -177.36(17)
C1 N1 C4 C5 -176.79(17)
C11 N1 C4 C5 6.9(3)
C3 C4 C5 C6 46.5(3)
N1 C4 C5 C6 -138.7(2)
C3 C4 C5 C10 -132.0(2)
N1 C4 C5 C10 42.8(3)
C10 C5 C6 C7 -0.7(3)
C4 C5 C6 C7 -179.3(2)
C5 C6 C7 C8 0.5(4)
C6 C7 C8 C9 -0.3(4)
C7 C8 C9 C10 0.4(4)
C8 C9 C10 C5 -0.6(3)
C6 C5 C10 C9 0.8(3)
C4 C5 C10 C9 179.35(19)
C1 N1 C11 C12 -118.6(2)
C4 N1 C11 C12 57.2(3)
C1 N1 C11 C16 59.9(2)
C4 N1 C11 C16 -124.3(2)
C16 C11 C12 C13 0.1(3)
N1 C11 C12 C13 178.65(18)
C11 C12 C13 C14 -1.1(3)
C17 O1 C14 C15 -174.3(2)
C17 O1 C14 C13 6.4(3)
C12 C13 C14 O1 -179.8(2)
C12 C13 C14 C15 0.9(3)
O1 C14 C15 C16 -179.04(19)
C13 C14 C15 C16 0.3(3)
C14 C15 C16 C11 -1.3(3)
C12 C11 C16 C15 1.1(3)
N1 C11 C16 C15 -177.46(17)
N1 C1 C18 C19 8(3)
C2 C1 C18 C19 -167(3)
C1 C18 C19 Si1 21(5)
C21 Si1 C19 C18 153(3)
C20 Si1 C19 C18 -86(3)
C22 Si1 C19 C18 33(3)
C19 Si1 C22 C25 -57.6(2)
C21 Si1 C22 C25 -174.94(19)
C20 Si1 C22 C25 60.1(2)
C19 Si1 C22 C24 -177.83(17)
C21 Si1 C22 C24 64.9(2)
C20 Si1 C22 C24 -60.1(2)
C19 Si1 C22 C23 62.49(19)
C21 Si1 C22 C23 -54.8(2)
C20 Si1 C22 C23 -179.80(18)
C26 Si2 C28 C31 57.5(2)
C2 Si2 C28 C31 -63.7(2)
C27 Si2 C28 C31 174.46(19)
C26 Si2 C28 C29 178.34(18)
C2 Si2 C28 C29 57.1(2)
C27 Si2 C28 C29 -64.7(2)
C26 Si2 C28 C30 -63.2(2)
C2 Si2 C28 C30 175.56(19)
C27 Si2 C28 C30 53.8(2)

loop_
_platon_squeeze_void_nr
_platon_squeeze_void_average_x
_platon_squeeze_void_average_y
_platon_squeeze_void_average_z
_platon_squeeze_void_volume
_platon_squeeze_void_count_electrons
_platon_squeeze_void_content
1 0.000 0.000 0.500 208 42 ' '
2 0.000 0.500 1.000 208 42 ' '
